data_1576775
loop_
_publ_author_name
'You, Yiming'
'Cheng, Hongwei'
'Huang, Xiao'
'Wang, Peng'
'Cong, Hengjiang'
'Cheng, Hong-Gang'
'Zhou, Qianghui'

_publ_section_title
;
 Enantioselective synthesis of calix[4]arenes with C-C axial and inherent
 chirality <i>via</i> palladium/chiral norbornene cooperative catalysis.
;
_journal_issue 18
_journal_name_full 'Chemical science'
_journal_page_first 8968
_journal_page_last 8975
_journal_paper_doi 10.1039/d5sc10040b
_journal_volume 17
_journal_year 2026
_chemical_absolute_configuration ad
_chemical_formula_moiety 'C69 H65 O6 P, C H Cl3'
_chemical_formula_sum 'C70 H66 Cl3 O6 P'
_chemical_formula_weight 1140.54
_space_group_crystal_system monoclinic
_space_group_IT_number 4
_space_group_name_Hall 'P 2yb'
_space_group_name_H-M_alt 'P 1 21 1'
_atom_sites_solution_hydrogens geom
_atom_sites_solution_primary dual
_audit_creation_date 2024-11-16
_audit_creation_method
;
Olex2 1.5-ac5-024
(compiled 2022.04.12 svn.rca3783a0 for Rigaku Oxford Diffraction, GUI svn.r6498)
;
_audit_update_record
;
2024-11-19 deposited with the CCDC.	2026-03-04 downloaded from the CCDC.
;
_cell_angle_alpha 90
_cell_angle_beta 111.001(3)
_cell_angle_gamma 90
_cell_formula_units_Z 2
_cell_length_a 11.6469(4)
_cell_length_b 20.7272(6)
_cell_length_c 13.9592(4)
_cell_measurement_reflns_used 9599
_cell_measurement_temperature 298.6(6)
_cell_measurement_theta_max 73.7310
_cell_measurement_theta_min 4.5190
_cell_volume 3146.01(18)
_computing_cell_refinement 'CrysAlisPro 1.171.43.90 (Rigaku OD, 2023)'
_computing_data_collection 'CrysAlisPro system (CCD 40.35a 64-bit (release 18-12-2018))'
_computing_data_reduction 'CrysAlisPro 1.171.43.90 (Rigaku OD, 2023)'
_computing_molecular_graphics 'Olex2 1.5-ac5-024 (Dolomanov et al., 2009)'
_computing_publication_material 'Olex2 1.5-ac5-024 (Dolomanov et al., 2009)'
_computing_structure_refinement 'SHELXL 2019/2 (Sheldrick, 2015)'
_computing_structure_solution 'SHELXT 2018/2 (Sheldrick, 2018)'
_diffrn_ambient_environment air
_diffrn_ambient_temperature 298.6(6)
_diffrn_detector 'Hybrid Pixel Array Detector'
_diffrn_detector_area_resol_mean 10.0000
_diffrn_measured_fraction_theta_full 0.999
_diffrn_measured_fraction_theta_max 0.999
_diffrn_measurement_details
;
List of Runs (angles in degrees, time in seconds):

  # Type    Start    End  Width  t~exp~   \w     \q     \k     \f   Frames
#--------------------------------------------------------------------------
  1  \w    -49.00 -10.00   0.50   15.00    --  -46.60  71.00 105.00   78
  2  \w    -92.00 -66.00   0.50   15.00    --  -46.60 -71.00 -24.00   52
  3  \w     -3.00  33.00   0.50   15.00    --  -46.60  71.00 105.00   72
  4  \w    -91.00 -60.00   0.50   50.00    -- -104.60  71.00 105.00   62
  5  \w   -124.00 -97.00   0.50   50.00    -- -104.60 -71.00 -24.00   54
  6  \w   -193.00-146.00   0.50   50.00    -- -104.60 -71.00 -24.00   94
  7  \w    -45.00 -20.00   0.50   15.00    --    5.00 -71.00 -24.00   50
  8  \w      7.00  32.00   0.50   15.00    --    5.00  71.00 105.00   50
  9  \w    -84.00  35.00   0.50   15.00    --    5.00 -75.00 -90.00  238
 10  \w    -77.00  43.00   0.50   15.00    --  -46.60  57.00  60.00  240
 11  \w    -65.00 -32.00   0.50   15.00    --  -46.60 -57.00   0.00   66
 12  \w   -136.00  42.00   0.50   15.00    --  -46.60   0.00  60.00  356
 13  \w   -194.00 -70.00   0.50   50.00    -- -104.60 -57.00 -60.00  248
 14  \w   -193.00 -66.00   0.50   50.00    -- -104.60 -38.00-150.00  254
 15  \w   -174.00 -65.00   0.50   50.00    -- -104.60 -38.00-120.00  218
 16  \w   -101.00 -75.00   0.50   50.00    -- -104.60  57.00  30.00   52
 17  \w    -47.00 -17.00   0.50   50.00    -- -104.60  57.00  30.00   60
 18  \w    -92.00 -66.00   0.50   50.00    -- -104.60 -75.00 120.00   52
 19  \w   -194.00 -70.00   0.50   50.00    -- -104.60 -57.00  30.00  248
 20  \w   -194.00-125.00   0.50   50.00    -- -104.60 -57.00   0.00  138
 21  \w    -92.00 -29.00   0.50   50.00    -- -104.60  75.00  90.00  126
 22  \w   -170.00-130.00   0.50   50.00    -- -104.60 -75.00 120.00   80
 23  \w   -145.00-106.00   0.50   50.00    -- -104.60  75.00  90.00   78
 24  \w   -115.00 -72.00   0.50   50.00    -- -104.60 -57.00   0.00   86
 25  \w   -192.00-149.00   0.50   50.00    -- -104.60 -75.00-120.00   86
 26  \w   -108.00 -83.00   0.50   50.00    -- -104.60 -75.00-120.00   50
 27  \w   -142.00-117.00   0.50   50.00    -- -104.60  75.00-150.00   50
 28  \w    -42.00 -15.00   0.50   50.00    -- -104.60  75.00-150.00   54
 29  \w   -192.00 -89.00   0.50   50.00    -- -104.60 -57.00  60.00  206
;
_diffrn_measurement_device 'four-circle diffractometer'
_diffrn_measurement_device_type 'XtaLAB AFC11 (RINC): Kappa single'
_diffrn_measurement_method '\w scans'
_diffrn_orient_matrix_type 'CrysAlisPro convention (1999,Acta A55,543-557)'
_diffrn_orient_matrix_UB_11 0.0083896000
_diffrn_orient_matrix_UB_12 0.0433969000
_diffrn_orient_matrix_UB_13 -0.0869154000
_diffrn_orient_matrix_UB_21 0.1071354000
_diffrn_orient_matrix_UB_22 0.0374178000
_diffrn_orient_matrix_UB_23 0.0782106000
_diffrn_orient_matrix_UB_31 0.0924091000
_diffrn_orient_matrix_UB_32 -0.0472378000
_diffrn_orient_matrix_UB_33 -0.0177942000
_diffrn_radiation_monochromator mirror
_diffrn_radiation_probe x-ray
_diffrn_radiation_type 'Cu K\a'
_diffrn_radiation_wavelength 1.54184
_diffrn_reflns_av_R_equivalents 0.0415
_diffrn_reflns_av_unetI/netI 0.0459
_diffrn_reflns_Laue_measured_fraction_full 0.999
_diffrn_reflns_Laue_measured_fraction_max 0.999
_diffrn_reflns_limit_h_max 13
_diffrn_reflns_limit_h_min -13
_diffrn_reflns_limit_k_max 24
_diffrn_reflns_limit_k_min -24
_diffrn_reflns_limit_l_max 16
_diffrn_reflns_limit_l_min -16
_diffrn_reflns_number 35174
_diffrn_reflns_point_group_measured_fraction_full 0.997
_diffrn_reflns_point_group_measured_fraction_max 0.997
_diffrn_reflns_theta_full 67.483
_diffrn_reflns_theta_max 67.483
_diffrn_reflns_theta_min 3.391
_diffrn_source 'Rotating-anode X-ray tube'
_diffrn_source_type 'Rigaku (Cu) X-ray Source'
_exptl_absorpt_coefficient_mu 1.956
_exptl_absorpt_correction_T_max 1.00000
_exptl_absorpt_correction_T_min 0.55188
_exptl_absorpt_correction_type multi-scan
_exptl_absorpt_process_details
;
CrysAlisPro 1.171.43.90 (Rigaku Oxford Diffraction, 2023)
Empirical absorption correction using spherical harmonics,
implemented in SCALE3 ABSPACK scaling algorithm.
;
_exptl_crystal_colour colourless
_exptl_crystal_colour_primary colourless
_exptl_crystal_density_diffrn 1.204
_exptl_crystal_description block
_exptl_crystal_F_000 1200
_exptl_crystal_size_max 0.05
_exptl_crystal_size_mid 0.04
_exptl_crystal_size_min 0.03
_refine_diff_density_max 0.933
_refine_diff_density_min -0.727
_refine_diff_density_rms 0.073
_refine_ls_abs_structure_details
;
 Flack x determined using 3791 quotients [(I+)-(I-)]/[(I+)+(I-)]
 (Parsons, Flack and Wagner, Acta Cryst. B69 (2013) 249-259).
;
_refine_ls_abs_structure_Flack 0.036(10)
_refine_ls_extinction_method none
_refine_ls_goodness_of_fit_ref 1.098
_refine_ls_hydrogen_treatment constr
_refine_ls_matrix_type full
_refine_ls_number_parameters 701
_refine_ls_number_reflns 11298
_refine_ls_number_restraints 148
_refine_ls_restrained_S_all 1.223
_refine_ls_R_factor_all 0.0955
_refine_ls_R_factor_gt 0.0867
_refine_ls_shift/su_max 0.001
_refine_ls_shift/su_mean 0.000
_refine_ls_structure_factor_coef Fsqd
_refine_ls_weighting_details 'w=1/[\s^2^(Fo^2^)+(0.2000P)^2^] where P=(Fo^2^+2Fc^2^)/3'
_refine_ls_weighting_scheme calc
_refine_ls_wR_factor_gt 0.2450
_refine_ls_wR_factor_ref 0.2604
_reflns_Friedel_coverage 0.937
_reflns_Friedel_fraction_full 0.994
_reflns_Friedel_fraction_max 0.994
_reflns_number_gt 9401
_reflns_number_total 11298
_reflns_threshold_expression 'I > 2\s(I)'
_cod_data_source_file d5sc10040b2.cif
_cod_data_source_block yym-6-asy
_cod_depositor_comments 'Adding full bibliography for 1576775.cif.'
_cod_database_code 1576775
_shelx_shelxl_version_number 2019/2
_chemical_oxdiff_formula CHOP
_shelx_space_group_comment
;
The symmetry employed for this shelxl refinement is uniquely defined
by the following loop, which should always be used as a source of
symmetry information in preference to the above space-group names.
They are only intended as comments.
;
_shelx_estimated_absorpt_t_max 0.944
_shelx_estimated_absorpt_t_min 0.909
_olex2_refinement_description
;
1. Fixed Uiso
 At 1.2 times of:
  All C(H) groups, All C(H,H) groups
 At 1.5 times of:
  All C(H,H,H) groups
2. Restrained distances
 O1-C35
 1.5 with sigma of 0.02
 C43-C42
 1.5 with sigma of 0.02
 C39-C38
 1.5 with sigma of 0.02
 C40-C39
 1.5 with sigma of 0.02
 C42-C41
 1.5 with sigma of 0.02
 C36-C37
 1.5 with sigma of 0.02
 C45-C44
 1.5 with sigma of 0.01
 C46-C45
 1.5 with sigma of 0.01
 C36-C35
 1.5 with sigma of 0.01
 Cl2-Cl1 \\sim Cl2-Cl3 \\sim Cl3-Cl1
 with sigma of 0.01
 Cl2-C69 \\sim Cl3-C69 \\sim Cl1-C69
 with sigma of 0.01
3. Uiso/Uaniso restraints and constraints
O3 \\sim C41 \\sim C42 \\sim C43: within 2A with sigma of 0.01 and sigma for
terminal atoms of 0.02 within 2A
O4 \\sim C44 \\sim C45: within 2A with sigma of 0.01 and sigma for terminal
atoms of 0.02 within 2A
C40 \\sim C39 \\sim C38 \\sim O2: within 2A with sigma of 0.01 and sigma for
terminal atoms of 0.02 within 2A
C46 \\sim C45 \\sim C44 \\sim O4: within 2A with sigma of 0.01 and sigma for
terminal atoms of 0.02 within 2A
Cl3 \\sim C69 \\sim Cl2 \\sim Cl1: within 2A with sigma of 0.01 and sigma for
terminal atoms of 0.02 within 2A
C64 \\sim C63 \\sim C68 \\sim C67 \\sim C66 \\sim C65: within 2A with sigma of
0.01 and sigma for terminal atoms of 0.02 within 2A
Cl3 \\sim Cl1 \\sim C69 \\sim Cl2: within 2A with sigma of 0.01 and sigma for
terminal atoms of 0.02 within 2A
Cl2 \\sim Cl3 \\sim C69 \\sim Cl1: within 2A with sigma of 0.005 and sigma for
terminal atoms of 0.01 within 2A
C37 \\sim C36 \\sim C35 \\sim O1: within 2A with sigma of 0.005 and sigma for
terminal atoms of 0.01 within 2A
O1 \\sim C35 \\sim C36 \\sim C37: within 2A with sigma of 0.002 and sigma for
terminal atoms of 0.004 within 2A
Uanis(Cl3) \\sim Ueq: with sigma of 0.005 and sigma for terminal atoms of 0.01
4.a Ternary CH refined with riding coordinates:
 C69(H69)
4.b Secondary CH2 refined with riding coordinates:
 C14(H14A,H14B), C34(H34A,H34B), C7(H7A,H7B), C27(H27A,H27B), C38(H38A,H38B),
 C41(H41A,H41B), C39(H39A,H39B), C44(H44A,H44B), C42(H42A,H42B), C45(H45A,H45B),
  C35(H35A,H35B), C36(H36A,H36B)
4.c Aromatic/amide H refined with riding coordinates:
 C11(H11), C18(H18), C31(H31), C29(H29), C58(H58), C50(H50), C30(H30), C4(H4),
 C3(H3), C2(H2), C55(H55), C52(H52), C49(H49), C22(H22), C13(H13), C24(H24),
 C12(H12), C59(H59), C23(H23), C53(H53), C62(H62), C54(H54), C61(H61), C64(H64),
  C65(H65), C66(H66), C67(H67), C68(H68), C60(H60)
4.d Fitted hexagon refined as free rotating group:
 C1(C6,C5,C4,C3,C2), C64(C65,C66,C67,C68,C63)
4.e Idealised Me refined as rotating group:
 C43(H43A,H43B,H43C), C40(H40A,H40B,H40C), C37(H37A,H37B,H37C), C46(H46A,H46B,
 H46C)
;
_olex2_submission_special_instructions 'No special instructions were received'
_oxdiff_exptl_absorpt_empirical_details
;
Empirical correction (ABSPACK) includes:
- Absorption correction using spherical harmonics
- Frame scaling
;
_oxdiff_exptl_absorpt_empirical_full_max 2.971
_oxdiff_exptl_absorpt_empirical_full_min 0.401

loop_
_space_group_symop_operation_xyz
'x, y, z'
'-x, y+1/2, -z'

loop_
_atom_site_label
_atom_site_type_symbol
_atom_site_fract_x
_atom_site_fract_y
_atom_site_fract_z
_atom_site_U_iso_or_equiv
_atom_site_adp_type
_atom_site_occupancy
_atom_site_site_symmetry_order
_atom_site_calc_flag
_atom_site_refinement_flags_posn
_atom_site_refinement_flags_adp
_atom_site_refinement_flags_occupancy
_atom_site_disorder_assembly
_atom_site_disorder_group
P1 P 0.30642(13) 0.63093(8) 0.07394(11) 0.0650(4) Uani 1 1 d . . . . .
Cl1 Cl 0.7597(4) 0.6113(3) 0.0154(3) 0.1721(17) Uani 1 1 d D U . . .
O2 O 0.5708(3) 0.44621(19) 0.4117(3) 0.0625(9) Uani 1 1 d . U . . .
O3 O 0.8367(4) 0.5272(2) 0.4734(4) 0.0720(11) Uani 1 1 d . U . . .
O4 O 1.0932(4) 0.4458(2) 0.6064(3) 0.0722(11) Uani 1 1 d . U . . .
O6 O 0.4105(4) 0.6280(3) 0.0365(4) 0.0851(13) Uani 1 1 d . . . . .
O5 O 0.9309(5) 0.7537(3) 0.1940(4) 0.0953(16) Uani 1 1 d . . . . .
C10 C 0.6283(5) 0.4964(3) 0.2802(4) 0.0590(11) Uani 1 1 d . . . . .
O1 O 0.8260(6) 0.3607(3) 0.5033(5) 0.1017(15) Uani 1 1 d D U . . .
C51 C 0.4304(6) 0.6684(3) 0.4232(5) 0.0708(15) Uani 1 1 d . . . . .
C9 C 0.6048(4) 0.4411(3) 0.3255(4) 0.0576(11) Uani 1 1 d . . . . .
C33 C 1.0844(5) 0.4364(3) 0.5050(4) 0.0599(12) Uani 1 1 d . . . . .
Cl2 Cl 0.6126(8) 0.7081(5) -0.1162(4) 0.274(4) Uani 1 1 d D U . . .
C16 C 0.8433(5) 0.5762(3) 0.4106(4) 0.0578(12) Uani 1 1 d . . . . .
C17 C 0.9607(5) 0.5941(3) 0.4137(4) 0.0603(12) Uani 1 1 d . . . . .
C70 C 0.7434(5) 0.6569(3) 0.2860(4) 0.0552(11) Uani 1 1 d . . . . .
C21 C 0.7181(6) 0.7453(3) 0.1751(5) 0.0695(14) Uani 1 1 d . . . . .
C26 C 0.6522(5) 0.7044(3) 0.2190(4) 0.0573(11) Uani 1 1 d . . . . .
C19 C 0.8619(5) 0.6751(3) 0.2902(4) 0.0586(12) Uani 1 1 d . . . . .
C56 C 0.4940(5) 0.6988(3) 0.3667(4) 0.0625(13) Uani 1 1 d . . . . .
C15 C 0.7320(5) 0.6029(3) 0.3412(4) 0.0579(11) Uani 1 1 d . . . . .
C32 C 1.0788(5) 0.3740(3) 0.4670(5) 0.0674(14) Uani 1 1 d . . . . .
C20 C 0.8499(6) 0.7283(3) 0.2151(5) 0.0706(15) Uani 1 1 d . . . . .
C11 C 0.6615(7) 0.4905(3) 0.1948(6) 0.0751(15) Uani 1 1 d . . . . .
H11 H 0.675169 0.527341 0.162387 0.090 Uiso 1 1 calc R U . . .
C18 C 0.9679(5) 0.6438(3) 0.3488(5) 0.0641(13) Uani 1 1 d . . . . .
H18 H 1.043277 0.655642 0.345275 0.077 Uiso 1 1 calc R U . . .
C31 C 1.0759(6) 0.3672(4) 0.3670(5) 0.0764(16) Uani 1 1 d . . . . .
H31 H 1.073914 0.326051 0.339957 0.092 Uiso 1 1 calc R U . . .
C48 C 0.3527(5) 0.6516(3) 0.2091(4) 0.0634(13) Uani 1 1 d . . . . .
C28 C 1.0778(4) 0.4909(3) 0.4437(4) 0.0594(12) Uani 1 1 d . . . . .
C29 C 1.0744(6) 0.4811(3) 0.3451(5) 0.0708(15) Uani 1 1 d . . . . .
H29 H 1.070932 0.516587 0.303336 0.085 Uiso 1 1 calc R U . . .
C14 C 0.6161(5) 0.5642(3) 0.3202(6) 0.0670(14) Uani 1 1 d . . . . .
H14A H 0.547847 0.586502 0.269796 0.080 Uiso 1 1 calc R U . . .
H14B H 0.598550 0.560413 0.382827 0.080 Uiso 1 1 calc R U . . .
C57 C 0.1907(6) 0.6884(3) 0.0067(5) 0.0698(14) Uani 1 1 d . . . . .
C58 C 0.0994(7) 0.7098(4) 0.0439(6) 0.086(2) Uani 1 1 d . . . . .
H58 H 0.097910 0.694127 0.105860 0.103 Uiso 1 1 calc R U . . .
C34 C 1.0642(6) 0.3146(4) 0.5260(6) 0.0790(17) Uani 1 1 d . . . . .
H34A H 1.134642 0.286503 0.538512 0.095 Uiso 1 1 calc R U . . .
H34B H 1.061822 0.327846 0.591914 0.095 Uiso 1 1 calc R U . . .
Cl3 Cl 0.5538(7) 0.5797(5) -0.1634(7) 0.291(4) Uani 1 1 d D U . . .
C50 C 0.3257(6) 0.6318(5) 0.3710(6) 0.0839(18) Uani 1 1 d . . . . .
H50 H 0.281433 0.612858 0.407356 0.101 Uiso 1 1 calc R U . . .
C30 C 1.0759(7) 0.4198(4) 0.3072(5) 0.0784(17) Uani 1 1 d . . . . .
H30 H 1.076861 0.414126 0.241393 0.094 Uiso 1 1 calc R U . . .
C25 C 0.5290(6) 0.7194(3) 0.2019(4) 0.0619(12) Uani 1 1 d . . . . .
C1 C 0.9484(3) 0.2780(2) 0.4677(3) 0.0761(16) Uani 1 1 d G . . . .
C6 C 0.8351(4) 0.30761(17) 0.4482(3) 0.0718(15) Uani 1 1 d G . . . .
C5 C 0.7290(3) 0.28018(19) 0.3787(3) 0.0697(14) Uani 1 1 d G . . . .
C4 C 0.7362(4) 0.22319(19) 0.3286(3) 0.0785(17) Uani 1 1 d G . . . .
H4 H 0.665176 0.204841 0.282136 0.094 Uiso 1 1 calc R U . . .
C3 C 0.8494(5) 0.19362(17) 0.3481(4) 0.088(2) Uani 1 1 d G . . . .
H3 H 0.854175 0.155482 0.314621 0.105 Uiso 1 1 calc R U . . .
C2 C 0.9555(4) 0.2210(2) 0.4176(4) 0.087(2) Uani 1 1 d G . . . .
H2 H 1.031263 0.201250 0.430631 0.104 Uiso 1 1 calc R U . . .
C7 C 0.6097(6) 0.3181(3) 0.3458(6) 0.0742(16) Uani 1 1 d . . . . .
H7A H 0.590131 0.329068 0.405770 0.089 Uiso 1 1 calc R U . . .
H7B H 0.543436 0.291696 0.301003 0.089 Uiso 1 1 calc R U . . .
C47 C 0.4550(5) 0.6887(3) 0.2587(4) 0.0587(12) Uani 1 1 d . . . . .
C55 C 0.5969(7) 0.7384(4) 0.4205(6) 0.0782(16) Uani 1 1 d . . . . .
H55 H 0.638258 0.760489 0.384582 0.094 Uiso 1 1 calc R U . . .
C27 C 1.0731(5) 0.5587(3) 0.4827(5) 0.0655(13) Uani 1 1 d . . . . .
H27A H 1.071469 0.556718 0.551635 0.079 Uiso 1 1 calc R U . . .
H27B H 1.146399 0.582061 0.485568 0.079 Uiso 1 1 calc R U . . .
C8 C 0.6199(5) 0.3797(3) 0.2898(5) 0.0635(13) Uani 1 1 d . . . . .
C52 C 0.4736(9) 0.6770(5) 0.5313(6) 0.095(3) Uani 1 1 d . . . . .
H52 H 0.431400 0.657585 0.568921 0.114 Uiso 1 1 calc R U . . .
C49 C 0.2875(6) 0.6234(4) 0.2664(5) 0.0763(16) Uani 1 1 d . . . . .
H49 H 0.217838 0.598772 0.233027 0.092 Uiso 1 1 calc R U . . .
C22 C 0.6621(8) 0.7951(4) 0.1097(6) 0.0825(18) Uani 1 1 d . . . . .
H22 H 0.706571 0.820590 0.080378 0.099 Uiso 1 1 calc R U . . .
C13 C 0.6534(8) 0.3763(4) 0.2048(6) 0.0819(18) Uani 1 1 d . . . . .
H13 H 0.661917 0.335910 0.179100 0.098 Uiso 1 1 calc R U . . .
C24 C 0.4751(7) 0.7704(3) 0.1360(5) 0.0742(15) Uani 1 1 d . . . . .
H24 H 0.393219 0.780481 0.123784 0.089 Uiso 1 1 calc R U . . .
C38 C 0.4427(6) 0.4433(4) 0.3894(6) 0.0823(17) Uani 1 1 d D U . . .
H38A H 0.407726 0.407256 0.343877 0.099 Uiso 1 1 calc R U . . .
H38B H 0.404019 0.482628 0.355223 0.099 Uiso 1 1 calc R U . . .
C41 C 0.7851(9) 0.5448(6) 0.5528(7) 0.108(3) Uani 1 1 d D U . . .
H41A H 0.726572 0.579717 0.527164 0.129 Uiso 1 1 calc R U . . .
H41B H 0.741135 0.508052 0.565696 0.129 Uiso 1 1 calc R U . . .
C12 C 0.6746(8) 0.4298(4) 0.1568(6) 0.0861(19) Uani 1 1 d . . . . .
H12 H 0.697466 0.425882 0.099700 0.103 Uiso 1 1 calc R U . . .
C59 C 0.0126(10) 0.7539(6) -0.0115(8) 0.112(3) Uani 1 1 d . . . . .
H59 H -0.048178 0.767211 0.012795 0.134 Uiso 1 1 calc R U . . .
C23 C 0.5381(8) 0.8065(4) 0.0884(6) 0.090(2) Uani 1 1 d . . . . .
H23 H 0.497537 0.838522 0.041913 0.108 Uiso 1 1 calc R U . . .
C53 C 0.5757(8) 0.7131(5) 0.5812(6) 0.091(2) Uani 1 1 d . . . . .
H53 H 0.604636 0.716656 0.652365 0.109 Uiso 1 1 calc R U . . .
C62 C 0.1942(9) 0.7166(6) -0.0814(6) 0.100(3) Uani 1 1 d . . . . .
H62 H 0.256886 0.705618 -0.104915 0.120 Uiso 1 1 calc R U . . .
C39 C 0.4194(8) 0.4351(6) 0.4871(8) 0.114(3) Uani 1 1 d D U . . .
H39A H 0.331275 0.432812 0.470911 0.137 Uiso 1 1 calc R U . . .
H39B H 0.454286 0.394243 0.517641 0.137 Uiso 1 1 calc R U . . .
C44 C 1.2164(9) 0.4369(7) 0.6785(7) 0.115(3) Uani 1 1 d D U . . .
H44A H 1.273193 0.460323 0.654685 0.138 Uiso 1 1 calc R U . . .
H44B H 1.237476 0.391490 0.681446 0.138 Uiso 1 1 calc R U . . .
C54 C 0.6353(8) 0.7441(4) 0.5257(6) 0.090(2) Uani 1 1 d . . . . .
H54 H 0.703322 0.769631 0.559933 0.108 Uiso 1 1 calc R U . . .
C42 C 0.8776(12) 0.5642(8) 0.6464(10) 0.136(4) Uani 1 1 d D U . . .
H42A H 0.915852 0.603713 0.635316 0.163 Uiso 1 1 calc R U . . .
H42B H 0.940583 0.531192 0.668790 0.163 Uiso 1 1 calc R U . . .
C61 C 0.1063(12) 0.7609(6) -0.1358(8) 0.128(4) Uani 1 1 d . . . . .
H61 H 0.109378 0.779055 -0.195753 0.154 Uiso 1 1 calc R U . . .
C64 C 0.1043(5) 0.5459(3) 0.0189(6) 0.124(3) Uani 1 1 d G U . . .
H64 H 0.053395 0.581936 0.000409 0.149 Uiso 1 1 calc R U . . .
C65 C 0.0534(5) 0.4844(4) 0.0053(7) 0.162(5) Uani 1 1 d G U . . .
H65 H -0.031536 0.479272 -0.022262 0.194 Uiso 1 1 calc R U . . .
C66 C 0.1294(8) 0.4306(3) 0.0329(7) 0.148(4) Uani 1 1 d G U . . .
H66 H 0.095376 0.389461 0.023797 0.177 Uiso 1 1 calc R U . . .
C67 C 0.2563(8) 0.4383(2) 0.0741(6) 0.134(3) Uani 1 1 d G U . . .
H67 H 0.307220 0.402314 0.092526 0.161 Uiso 1 1 calc R U . . .
C68 C 0.3072(5) 0.4998(3) 0.0876(5) 0.112(3) Uani 1 1 d G U . . .
H68 H 0.392152 0.504977 0.115198 0.134 Uiso 1 1 calc R U . . .
C63 C 0.2312(5) 0.5536(2) 0.0601(5) 0.0813(17) Uani 1 1 d G U . . .
C43 C 0.8220(14) 0.5757(9) 0.7319(10) 0.148(5) Uani 1 1 d D U . . .
H43A H 0.735970 0.565179 0.705550 0.222 Uiso 1 1 calc R U . . .
H43B H 0.832227 0.620131 0.752578 0.222 Uiso 1 1 calc R U . . .
H43C H 0.863579 0.548753 0.789938 0.222 Uiso 1 1 calc R U . . .
C69 C 0.6121(11) 0.6322(6) -0.0627(8) 0.207(4) Uani 1 1 d D U . . .
H69 H 0.558499 0.632921 -0.022237 0.248 Uiso 1 1 calc R U . . .
C60 C 0.0148(11) 0.7780(6) -0.1009(8) 0.119(4) Uani 1 1 d . . . . .
H60 H -0.046328 0.806417 -0.138932 0.143 Uiso 1 1 calc R U . . .
C40 C 0.4689(13) 0.4856(9) 0.5624(12) 0.163(6) Uani 1 1 d D U . . .
H40A H 0.428803 0.525715 0.535881 0.244 Uiso 1 1 calc R U . . .
H40B H 0.555601 0.489782 0.577019 0.244 Uiso 1 1 calc R U . . .
H40C H 0.455005 0.474839 0.624269 0.244 Uiso 1 1 calc R U . . .
C45 C 1.2302(15) 0.4590(7) 0.7802(8) 0.156(5) Uani 1 1 d D U . . .
H45A H 1.306628 0.441461 0.827565 0.187 Uiso 1 1 calc R U . . .
H45B H 1.164149 0.440111 0.797831 0.187 Uiso 1 1 calc R U . . .
C35 C 0.8333(14) 0.3462(7) 0.6026(9) 0.1322(19) Uani 1 1 d D U . . .
H35A H 0.912000 0.324511 0.632420 0.159 Uiso 1 1 calc R U . . .
H35B H 0.771876 0.312758 0.593042 0.159 Uiso 1 1 calc R U . . .
C37 C 0.7728(15) 0.3462(8) 0.7516(11) 0.146(3) Uani 1 1 d D U . . .
H37A H 0.685262 0.352107 0.728074 0.219 Uiso 1 1 calc R U . . .
H37B H 0.809085 0.361357 0.820966 0.219 Uiso 1 1 calc R U . . .
H37C H 0.791025 0.301220 0.748926 0.219 Uiso 1 1 calc R U . . .
C36 C 0.8244(15) 0.3837(7) 0.6839(10) 0.143(2) Uani 1 1 d D U . . .
H36A H 0.772080 0.420678 0.655877 0.171 Uiso 1 1 calc R U . . .
H36B H 0.905391 0.399651 0.725056 0.171 Uiso 1 1 calc R U . . .
C46 C 1.231(2) 0.5281(8) 0.7993(12) 0.192(7) Uani 1 1 d D U . . .
H46A H 1.280879 0.549495 0.767561 0.287 Uiso 1 1 calc R U . . .
H46B H 1.263116 0.535898 0.871854 0.287 Uiso 1 1 calc R U . . .
H46C H 1.148088 0.544373 0.770931 0.287 Uiso 1 1 calc R U . . .

loop_
_atom_site_aniso_label
_atom_site_aniso_U_11
_atom_site_aniso_U_22
_atom_site_aniso_U_33
_atom_site_aniso_U_23
_atom_site_aniso_U_13
_atom_site_aniso_U_12
P1 0.0621(7) 0.0738(8) 0.0622(7) 0.0014(6) 0.0260(6) 0.0006(6)
Cl1 0.141(3) 0.249(5) 0.138(3) 0.005(3) 0.064(2) 0.025(3)
O2 0.0516(17) 0.067(2) 0.075(2) 0.0041(17) 0.0292(16) -0.0044(15)
O3 0.070(2) 0.071(2) 0.083(3) 0.017(2) 0.038(2) -0.0010(19)
O4 0.069(2) 0.094(3) 0.056(2) 0.0004(19) 0.0241(17) 0.009(2)
O6 0.073(2) 0.105(3) 0.087(3) -0.021(3) 0.040(2) -0.002(3)
O5 0.089(3) 0.119(4) 0.092(3) 0.022(3) 0.049(3) -0.023(3)
C10 0.056(3) 0.055(3) 0.069(3) 0.006(2) 0.024(2) 0.002(2)
O1 0.116(4) 0.091(3) 0.105(3) -0.016(3) 0.047(3) 0.019(3)
C51 0.069(3) 0.084(4) 0.068(3) -0.001(3) 0.034(3) 0.017(3)
C9 0.051(2) 0.060(3) 0.063(3) 0.002(2) 0.021(2) -0.002(2)
C33 0.051(2) 0.077(3) 0.052(3) 0.000(2) 0.019(2) 0.005(2)
Cl2 0.294(7) 0.386(10) 0.130(3) 0.058(5) 0.061(4) 0.065(7)
C16 0.058(3) 0.057(3) 0.065(3) 0.002(2) 0.029(2) -0.003(2)
C17 0.061(3) 0.061(3) 0.063(3) -0.003(2) 0.028(2) -0.007(2)
C70 0.060(3) 0.054(2) 0.059(3) -0.001(2) 0.031(2) -0.002(2)
C21 0.086(4) 0.064(3) 0.068(3) 0.003(3) 0.039(3) -0.009(3)
C26 0.069(3) 0.053(3) 0.055(3) -0.002(2) 0.028(2) -0.007(2)
C19 0.066(3) 0.055(3) 0.061(3) -0.002(2) 0.031(2) -0.008(2)
C56 0.064(3) 0.063(3) 0.063(3) 0.001(2) 0.026(2) 0.021(2)
C15 0.059(3) 0.054(3) 0.069(3) 0.002(2) 0.034(2) -0.001(2)
C32 0.056(3) 0.080(4) 0.065(3) 0.001(3) 0.020(2) 0.008(3)
C20 0.083(4) 0.075(4) 0.067(3) -0.002(3) 0.042(3) -0.022(3)
C11 0.085(4) 0.067(4) 0.078(4) 0.009(3) 0.035(3) 0.000(3)
C18 0.058(3) 0.071(3) 0.072(3) -0.006(2) 0.034(2) -0.012(2)
C31 0.077(4) 0.080(4) 0.071(4) -0.009(3) 0.024(3) 0.005(3)
C48 0.055(3) 0.076(3) 0.062(3) 0.006(2) 0.024(2) 0.010(2)
C28 0.045(2) 0.075(3) 0.059(3) -0.006(2) 0.020(2) -0.001(2)
C29 0.080(4) 0.079(4) 0.058(3) 0.000(3) 0.031(3) -0.009(3)
C14 0.057(3) 0.051(3) 0.103(4) 0.009(3) 0.041(3) 0.006(2)
C57 0.081(4) 0.074(4) 0.059(3) 0.008(3) 0.031(3) 0.007(3)
C58 0.092(5) 0.100(5) 0.076(4) 0.025(4) 0.043(4) 0.028(4)
C34 0.076(4) 0.081(4) 0.078(4) 0.015(3) 0.024(3) 0.018(3)
Cl3 0.236(6) 0.387(9) 0.258(6) -0.117(6) 0.097(5) -0.073(6)
C50 0.074(4) 0.114(5) 0.080(4) 0.019(4) 0.047(3) 0.014(4)
C30 0.094(4) 0.093(5) 0.055(3) -0.007(3) 0.036(3) -0.001(3)
C25 0.072(3) 0.055(3) 0.061(3) 0.001(2) 0.027(2) -0.004(2)
C1 0.088(4) 0.067(4) 0.080(4) 0.015(3) 0.039(3) 0.013(3)
C6 0.086(4) 0.056(3) 0.079(4) 0.000(3) 0.036(3) 0.004(3)
C5 0.082(4) 0.054(3) 0.076(4) 0.008(3) 0.033(3) 0.002(3)
C4 0.097(5) 0.054(3) 0.089(4) -0.002(3) 0.038(4) -0.006(3)
C3 0.106(5) 0.050(3) 0.115(6) 0.003(3) 0.050(5) 0.009(3)
C2 0.102(5) 0.065(4) 0.100(5) 0.012(3) 0.043(4) 0.024(4)
C7 0.069(3) 0.059(3) 0.095(4) 0.010(3) 0.030(3) -0.004(3)
C47 0.060(3) 0.060(3) 0.062(3) 0.004(2) 0.028(2) 0.010(2)
C55 0.082(4) 0.080(4) 0.074(4) -0.008(3) 0.030(3) 0.007(3)
C27 0.053(3) 0.078(4) 0.064(3) -0.008(3) 0.020(2) -0.009(2)
C8 0.064(3) 0.054(3) 0.073(3) 0.000(2) 0.025(3) -0.007(2)
C52 0.108(6) 0.117(6) 0.077(4) 0.016(4) 0.055(4) 0.043(5)
C49 0.059(3) 0.094(5) 0.081(4) 0.012(3) 0.032(3) -0.003(3)
C22 0.102(5) 0.076(4) 0.075(4) 0.018(3) 0.039(4) -0.012(4)
C13 0.106(5) 0.066(4) 0.080(4) -0.004(3) 0.040(4) 0.001(3)
C24 0.079(4) 0.066(3) 0.077(4) 0.011(3) 0.028(3) 0.005(3)
C38 0.062(3) 0.101(5) 0.093(4) 0.006(4) 0.039(3) 0.000(3)
C41 0.100(5) 0.134(6) 0.102(5) 0.031(5) 0.053(4) 0.000(5)
C12 0.109(5) 0.082(4) 0.077(4) -0.004(3) 0.047(4) -0.004(4)
C59 0.117(7) 0.138(8) 0.103(6) 0.034(6) 0.066(5) 0.056(6)
C23 0.100(5) 0.076(4) 0.087(4) 0.031(4) 0.026(4) 0.004(4)
C53 0.092(5) 0.117(6) 0.063(3) -0.016(4) 0.025(3) 0.021(4)
C62 0.103(6) 0.139(8) 0.069(4) 0.018(4) 0.045(4) 0.025(5)
C39 0.079(4) 0.160(8) 0.122(6) 0.007(6) 0.059(4) -0.012(5)
C44 0.097(5) 0.156(7) 0.077(4) -0.008(5) 0.013(4) 0.025(5)
C54 0.092(5) 0.101(5) 0.069(4) -0.025(4) 0.020(3) 0.004(4)
C42 0.120(7) 0.154(9) 0.143(8) -0.004(7) 0.058(6) -0.017(7)
C61 0.163(10) 0.152(9) 0.094(6) 0.063(6) 0.075(7) 0.068(8)
C64 0.113(6) 0.104(6) 0.136(7) 0.006(5) 0.020(5) -0.035(5)
C65 0.163(8) 0.133(7) 0.165(8) 0.000(7) 0.030(7) -0.074(7)
C66 0.195(9) 0.105(6) 0.138(7) -0.002(6) 0.054(7) -0.054(7)
C67 0.201(9) 0.075(5) 0.112(6) 0.002(4) 0.038(6) -0.010(6)
C68 0.142(7) 0.075(4) 0.091(5) 0.002(4) 0.009(5) -0.005(4)
C63 0.096(4) 0.074(4) 0.073(4) 0.001(3) 0.030(3) -0.005(3)
C43 0.148(10) 0.197(13) 0.107(7) -0.017(8) 0.056(7) 0.021(9)
C69 0.193(7) 0.342(10) 0.124(6) -0.021(7) 0.103(6) 0.004(8)
C60 0.149(8) 0.129(8) 0.090(5) 0.044(5) 0.056(6) 0.069(7)
C40 0.119(8) 0.246(16) 0.145(10) -0.038(11) 0.074(8) -0.059(9)
C45 0.154(8) 0.171(10) 0.097(6) -0.007(7) -0.011(6) 0.025(8)
C35 0.142(4) 0.137(4) 0.117(3) -0.013(3) 0.045(3) 0.019(3)
C37 0.159(6) 0.165(6) 0.116(5) 0.014(5) 0.053(5) 0.004(6)
C36 0.152(4) 0.149(4) 0.123(4) -0.008(4) 0.044(4) 0.014(4)
C46 0.258(17) 0.177(14) 0.107(9) 0.007(9) 0.027(10) 0.032(14)

loop_
_atom_type_symbol
_atom_type_description
_atom_type_scat_dispersion_real
_atom_type_scat_dispersion_imag
_atom_type_scat_source
C C 0.0181 0.0091 'International Tables Vol C Tables 4.2.6.8 and 6.1.1.4'
H H 0.0000 0.0000 'International Tables Vol C Tables 4.2.6.8 and 6.1.1.4'
Cl Cl 0.3639 0.7018 'International Tables Vol C Tables 4.2.6.8 and 6.1.1.4'
O O 0.0492 0.0322 'International Tables Vol C Tables 4.2.6.8 and 6.1.1.4'
P P 0.2955 0.4335 'International Tables Vol C Tables 4.2.6.8 and 6.1.1.4'

loop_
_geom_angle_atom_site_label_1
_geom_angle_atom_site_label_2
_geom_angle_atom_site_label_3
_geom_angle
_geom_angle_site_symmetry_1
_geom_angle_site_symmetry_3
_geom_angle_publ_flag
O6 P1 C48 113.5(3) . . ?
O6 P1 C57 113.5(3) . . ?
O6 P1 C63 110.6(3) . . ?
C57 P1 C48 106.0(3) . . ?
C57 P1 C63 106.8(3) . . ?
C63 P1 C48 105.8(3) . . ?
C9 O2 C38 114.1(5) . . ?
C16 O3 C41 115.5(6) . . ?
C33 O4 C44 112.6(5) . . ?
C9 C10 C11 118.8(5) . . ?
C9 C10 C14 122.2(5) . . ?
C11 C10 C14 119.0(5) . . ?
C6 O1 C35 113.3(7) . . ?
C56 C51 C52 118.8(7) . . ?
C50 C51 C56 119.1(6) . . ?
C50 C51 C52 122.1(7) . . ?
O2 C9 C8 119.0(5) . . ?
C10 C9 O2 119.6(5) . . ?
C10 C9 C8 121.3(5) . . ?
O4 C33 C28 118.3(5) . . ?
C32 C33 O4 119.6(5) . . ?
C32 C33 C28 122.1(5) . . ?
O3 C16 C17 117.2(5) . . ?
O3 C16 C15 118.7(5) . . ?
C17 C16 C15 123.9(5) . . ?
C16 C17 C27 120.3(5) . . ?
C18 C17 C16 117.4(5) . . ?
C18 C17 C27 122.2(5) . . ?
C19 C70 C26 108.3(5) . . ?
C15 C70 C26 133.2(5) . . ?
C15 C70 C19 118.5(5) . . ?
C26 C21 C20 110.1(5) . . ?
C22 C21 C26 122.2(6) . . ?
C22 C21 C20 127.6(6) . . ?
C21 C26 C70 106.8(5) . . ?
C25 C26 C70 134.8(5) . . ?
C25 C26 C21 118.1(5) . . ?
C70 C19 C20 108.9(5) . . ?
C18 C19 C70 123.7(5) . . ?
C18 C19 C20 127.2(5) . . ?
C51 C56 C47 119.6(6) . . ?
C51 C56 C55 118.3(6) . . ?
C55 C56 C47 122.1(6) . . ?
C16 C15 C14 117.3(5) . . ?
C70 C15 C16 116.5(5) . . ?
C70 C15 C14 125.3(5) . . ?
C33 C32 C31 117.2(6) . . ?
C33 C32 C34 122.9(6) . . ?
C31 C32 C34 119.6(6) . . ?
O5 C20 C21 127.1(6) . . ?
O5 C20 C19 127.6(7) . . ?
C21 C20 C19 105.3(5) . . ?
C10 C11 H11 119.7 . . ?
C10 C11 C12 120.7(6) . . ?
C12 C11 H11 119.7 . . ?
C17 C18 H18 120.5 . . ?
C19 C18 C17 119.0(5) . . ?
C19 C18 H18 120.5 . . ?
C32 C31 H31 119.2 . . ?
C30 C31 C32 121.6(7) . . ?
C30 C31 H31 119.2 . . ?
C47 C48 P1 122.3(4) . . ?
C47 C48 C49 119.3(5) . . ?
C49 C48 P1 118.1(5) . . ?
C33 C28 C27 122.0(5) . . ?
C29 C28 C33 117.8(6) . . ?
C29 C28 C27 120.2(6) . . ?
C28 C29 H29 119.4 . . ?
C28 C29 C30 121.3(6) . . ?
C30 C29 H29 119.4 . . ?
C10 C14 H14A 109.3 . . ?
C10 C14 H14B 109.3 . . ?
C15 C14 C10 111.4(4) . . ?
C15 C14 H14A 109.3 . . ?
C15 C14 H14B 109.3 . . ?
H14A C14 H14B 108.0 . . ?
C58 C57 P1 122.7(5) . . ?
C62 C57 P1 119.6(6) . . ?
C62 C57 C58 117.6(7) . . ?
C57 C58 H58 120.0 . . ?
C59 C58 C57 120.0(6) . . ?
C59 C58 H58 120.0 . . ?
C32 C34 H34A 109.3 . . ?
C32 C34 H34B 109.3 . . ?
H34A C34 H34B 108.0 . . ?
C1 C34 C32 111.5(5) . . ?
C1 C34 H34A 109.3 . . ?
C1 C34 H34B 109.3 . . ?
C51 C50 H50 119.6 . . ?
C49 C50 C51 120.7(6) . . ?
C49 C50 H50 119.6 . . ?
C31 C30 C29 119.7(6) . . ?
C31 C30 H30 120.2 . . ?
C29 C30 H30 120.2 . . ?
C26 C25 C47 124.0(5) . . ?
C24 C25 C26 118.2(6) . . ?
C24 C25 C47 117.5(6) . . ?
C6 C1 C34 119.1(4) . . ?
C6 C1 C2 120.0 . . ?
C2 C1 C34 119.7(4) . . ?
O1 C6 C1 120.3(4) . . ?
O1 C6 C5 119.5(4) . . ?
C1 C6 C5 120.0 . . ?
C6 C5 C4 120.0 . . ?
C6 C5 C7 119.2(4) . . ?
C4 C5 C7 120.1(4) . . ?
C5 C4 H4 120.0 . . ?
C3 C4 C5 120.0 . . ?
C3 C4 H4 120.0 . . ?
C4 C3 H3 120.0 . . ?
C2 C3 C4 120.0 . . ?
C2 C3 H3 120.0 . . ?
C1 C2 H2 120.0 . . ?
C3 C2 C1 120.0 . . ?
C3 C2 H2 120.0 . . ?
C5 C7 H7A 109.4 . . ?
C5 C7 H7B 109.4 . . ?
C5 C7 C8 111.0(5) . . ?
H7A C7 H7B 108.0 . . ?
C8 C7 H7A 109.4 . . ?
C8 C7 H7B 109.4 . . ?
C56 C47 C25 118.0(5) . . ?
C48 C47 C56 120.3(5) . . ?
C48 C47 C25 121.7(5) . . ?
C56 C55 H55 120.0 . . ?
C54 C55 C56 120.0(7) . . ?
C54 C55 H55 120.0 . . ?
C17 C27 C28 110.9(5) . . ?
C17 C27 H27A 109.5 . . ?
C17 C27 H27B 109.5 . . ?
C28 C27 H27A 109.5 . . ?
C28 C27 H27B 109.5 . . ?
H27A C27 H27B 108.1 . . ?
C9 C8 C7 122.4(6) . . ?
C13 C8 C9 117.6(6) . . ?
C13 C8 C7 119.9(6) . . ?
C51 C52 H52 119.2 . . ?
C53 C52 C51 121.5(8) . . ?
C53 C52 H52 119.2 . . ?
C48 C49 H49 119.5 . . ?
C50 C49 C48 120.9(6) . . ?
C50 C49 H49 119.5 . . ?
C21 C22 H22 120.7 . . ?
C21 C22 C23 118.5(6) . . ?
C23 C22 H22 120.7 . . ?
C8 C13 H13 118.7 . . ?
C12 C13 C8 122.6(7) . . ?
C12 C13 H13 118.7 . . ?
C25 C24 H24 118.7 . . ?
C23 C24 C25 122.6(7) . . ?
C23 C24 H24 118.7 . . ?
O2 C38 H38A 109.9 . . ?
O2 C38 H38B 109.9 . . ?
O2 C38 C39 109.0(6) . . ?
H38A C38 H38B 108.3 . . ?
C39 C38 H38A 109.9 . . ?
C39 C38 H38B 109.9 . . ?
O3 C41 H41A 109.1 . . ?
O3 C41 H41B 109.1 . . ?
H41A C41 H41B 107.9 . . ?
C42 C41 O3 112.3(8) . . ?
C42 C41 H41A 109.1 . . ?
C42 C41 H41B 109.1 . . ?
C11 C12 H12 120.6 . . ?
C13 C12 C11 118.9(7) . . ?
C13 C12 H12 120.6 . . ?
C58 C59 H59 119.7 . . ?
C60 C59 C58 120.7(8) . . ?
C60 C59 H59 119.7 . . ?
C22 C23 H23 120.0 . . ?
C24 C23 C22 120.0(6) . . ?
C24 C23 H23 120.0 . . ?
C52 C53 H53 120.3 . . ?
C52 C53 C54 119.5(7) . . ?
C54 C53 H53 120.3 . . ?
C57 C62 H62 119.3 . . ?
C57 C62 C61 121.3(8) . . ?
C61 C62 H62 119.3 . . ?
C38 C39 H39A 108.5 . . ?
C38 C39 H39B 108.5 . . ?
H39A C39 H39B 107.5 . . ?
C40 C39 C38 115.2(10) . . ?
C40 C39 H39A 108.5 . . ?
C40 C39 H39B 108.5 . . ?
O4 C44 H44A 109.2 . . ?
O4 C44 H44B 109.2 . . ?
O4 C44 C45 112.2(9) . . ?
H44A C44 H44B 107.9 . . ?
C45 C44 H44A 109.2 . . ?
C45 C44 H44B 109.2 . . ?
C55 C54 H54 119.1 . . ?
C53 C54 C55 121.7(8) . . ?
C53 C54 H54 119.1 . . ?
C41 C42 H42A 109.4 . . ?
C41 C42 H42B 109.4 . . ?
C41 C42 C43 111.0(10) . . ?
H42A C42 H42B 108.0 . . ?
C43 C42 H42A 109.4 . . ?
C43 C42 H42B 109.4 . . ?
C62 C61 H61 120.2 . . ?
C60 C61 C62 119.7(8) . . ?
C60 C61 H61 120.2 . . ?
C65 C64 H64 120.0 . . ?
C65 C64 C63 120.0 . . ?
C63 C64 H64 120.0 . . ?
C64 C65 H65 120.0 . . ?
C66 C65 C64 120.0 . . ?
C66 C65 H65 120.0 . . ?
C65 C66 H66 120.0 . . ?
C67 C66 C65 120.0 . . ?
C67 C66 H66 120.0 . . ?
C66 C67 H67 120.0 . . ?
C66 C67 C68 120.0 . . ?
C68 C67 H67 120.0 . . ?
C67 C68 H68 120.0 . . ?
C63 C68 C67 120.0 . . ?
C63 C68 H68 120.0 . . ?
C64 C63 P1 123.4(3) . . ?
C68 C63 P1 116.5(3) . . ?
C68 C63 C64 120.0 . . ?
C42 C43 H43A 109.5 . . ?
C42 C43 H43B 109.5 . . ?
C42 C43 H43C 109.5 . . ?
H43A C43 H43B 109.5 . . ?
H43A C43 H43C 109.5 . . ?
H43B C43 H43C 109.5 . . ?
Cl1 C69 Cl2 109.9(7) . . ?
Cl1 C69 H69 109.6 . . ?
Cl2 C69 H69 109.6 . . ?
Cl3 C69 Cl1 111.7(7) . . ?
Cl3 C69 Cl2 106.5(7) . . ?
Cl3 C69 H69 109.6 . . ?
C59 C60 C61 120.5(8) . . ?
C59 C60 H60 119.8 . . ?
C61 C60 H60 119.8 . . ?
C39 C40 H40A 109.5 . . ?
C39 C40 H40B 109.5 . . ?
C39 C40 H40C 109.5 . . ?
H40A C40 H40B 109.5 . . ?
H40A C40 H40C 109.5 . . ?
H40B C40 H40C 109.5 . . ?
C44 C45 H45A 107.6 . . ?
C44 C45 H45B 107.6 . . ?
C44 C45 C46 118.9(14) . . ?
H45A C45 H45B 107.0 . . ?
C46 C45 H45A 107.6 . . ?
C46 C45 H45B 107.6 . . ?
O1 C35 H35A 103.9 . . ?
O1 C35 H35B 103.9 . . ?
O1 C35 C36 133.3(13) . . ?
H35A C35 H35B 105.4 . . ?
C36 C35 H35A 103.9 . . ?
C36 C35 H35B 103.9 . . ?
H37A C37 H37B 109.5 . . ?
H37A C37 H37C 109.5 . . ?
H37B C37 H37C 109.5 . . ?
C36 C37 H37A 109.5 . . ?
C36 C37 H37B 109.5 . . ?
C36 C37 H37C 109.5 . . ?
C35 C36 C37 112.4(14) . . ?
C35 C36 H36A 109.1 . . ?
C35 C36 H36B 109.1 . . ?
C37 C36 H36A 109.1 . . ?
C37 C36 H36B 109.1 . . ?
H36A C36 H36B 107.8 . . ?
C45 C46 H46A 109.5 . . ?
C45 C46 H46B 109.5 . . ?
C45 C46 H46C 109.5 . . ?
H46A C46 H46B 109.5 . . ?
H46A C46 H46C 109.5 . . ?
H46B C46 H46C 109.5 . . ?

loop_
_geom_bond_atom_site_label_1
_geom_bond_atom_site_label_2
_geom_bond_distance
_geom_bond_site_symmetry_2
_geom_bond_publ_flag
P1 O6 1.484(5) . ?
P1 C48 1.817(6) . ?
P1 C57 1.791(7) . ?
P1 C63 1.803(4) . ?
Cl1 C69 1.729(10) . ?
O2 C9 1.400(7) . ?
O2 C38 1.412(7) . ?
O3 C16 1.362(7) . ?
O3 C41 1.482(11) . ?
O4 C33 1.396(7) . ?
O4 C44 1.438(10) . ?
O5 C20 1.205(8) . ?
C10 C9 1.384(8) . ?
C10 C11 1.384(9) . ?
C10 C14 1.536(8) . ?
O1 C6 1.370(6) . ?
O1 C35 1.390(13) . ?
C51 C56 1.409(9) . ?
C51 C50 1.400(11) . ?
C51 C52 1.420(10) . ?
C9 C8 1.401(9) . ?
C33 C32 1.391(9) . ?
C33 C28 1.403(9) . ?
Cl2 C69 1.741(10) . ?
C16 C17 1.402(8) . ?
C16 C15 1.423(8) . ?
C17 C18 1.394(8) . ?
C17 C27 1.509(9) . ?
C70 C26 1.503(8) . ?
C70 C19 1.411(7) . ?
C70 C15 1.393(8) . ?
C21 C26 1.422(8) . ?
C21 C20 1.477(10) . ?
C21 C22 1.378(10) . ?
C26 C25 1.403(8) . ?
C19 C20 1.494(8) . ?
C19 C18 1.374(9) . ?
C56 C47 1.426(8) . ?
C56 C55 1.425(10) . ?
C15 C14 1.506(8) . ?
C32 C31 1.391(10) . ?
C32 C34 1.524(10) . ?
C11 H11 0.9300 . ?
C11 C12 1.395(11) . ?
C18 H18 0.9300 . ?
C31 H31 0.9300 . ?
C31 C30 1.373(11) . ?
C48 C47 1.378(9) . ?
C48 C49 1.412(8) . ?
C28 C29 1.377(8) . ?
C28 C27 1.515(9) . ?
C29 H29 0.9300 . ?
C29 C30 1.380(11) . ?
C14 H14A 0.9700 . ?
C14 H14B 0.9700 . ?
C57 C58 1.412(10) . ?
C57 C62 1.376(10) . ?
C58 H58 0.9300 . ?
C58 C59 1.376(12) . ?
C34 H34A 0.9700 . ?
C34 H34B 0.9700 . ?
C34 C1 1.507(8) . ?
Cl3 C69 1.715(10) . ?
C50 H50 0.9300 . ?
C50 C49 1.376(10) . ?
C30 H30 0.9300 . ?
C25 C47 1.506(8) . ?
C25 C24 1.394(9) . ?
C1 C6 1.3900 . ?
C1 C2 1.3900 . ?
C6 C5 1.3900 . ?
C5 C4 1.3900 . ?
C5 C7 1.518(7) . ?
C4 H4 0.9300 . ?
C4 C3 1.3900 . ?
C3 H3 0.9300 . ?
C3 C2 1.3900 . ?
C2 H2 0.9300 . ?
C7 H7A 0.9700 . ?
C7 H7B 0.9700 . ?
C7 C8 1.522(8) . ?
C55 H55 0.9300 . ?
C55 C54 1.379(10) . ?
C27 H27A 0.9700 . ?
C27 H27B 0.9700 . ?
C8 C13 1.378(10) . ?
C52 H52 0.9300 . ?
C52 C53 1.367(14) . ?
C49 H49 0.9300 . ?
C22 H22 0.9300 . ?
C22 C23 1.387(12) . ?
C13 H13 0.9300 . ?
C13 C12 1.363(11) . ?
C24 H24 0.9300 . ?
C24 C23 1.374(11) . ?
C38 H38A 0.9700 . ?
C38 H38B 0.9700 . ?
C38 C39 1.492(11) . ?
C41 H41A 0.9700 . ?
C41 H41B 0.9700 . ?
C41 C42 1.422(15) . ?
C12 H12 0.9300 . ?
C59 H59 0.9300 . ?
C59 C60 1.354(13) . ?
C23 H23 0.9300 . ?
C53 H53 0.9300 . ?
C53 C54 1.371(14) . ?
C62 H62 0.9300 . ?
C62 C61 1.382(13) . ?
C39 H39A 0.9700 . ?
C39 H39B 0.9700 . ?
C39 C40 1.449(16) . ?
C44 H44A 0.9700 . ?
C44 H44B 0.9700 . ?
C44 C45 1.446(11) . ?
C54 H54 0.9300 . ?
C42 H42A 0.9700 . ?
C42 H42B 0.9700 . ?
C42 C43 1.567(16) . ?
C61 H61 0.9300 . ?
C61 C60 1.367(14) . ?
C64 H64 0.9300 . ?
C64 C65 1.3900 . ?
C64 C63 1.3900 . ?
C65 H65 0.9300 . ?
C65 C66 1.3900 . ?
C66 H66 0.9300 . ?
C66 C67 1.3900 . ?
C67 H67 0.9300 . ?
C67 C68 1.3900 . ?
C68 H68 0.9300 . ?
C68 C63 1.3900 . ?
C43 H43A 0.9600 . ?
C43 H43B 0.9600 . ?
C43 H43C 0.9600 . ?
C69 H69 0.9800 . ?
C60 H60 0.9300 . ?
C40 H40A 0.9600 . ?
C40 H40B 0.9600 . ?
C40 H40C 0.9600 . ?
C45 H45A 0.9700 . ?
C45 H45B 0.9700 . ?
C45 C46 1.455(13) . ?
C35 H35A 0.9700 . ?
C35 H35B 0.9700 . ?
C35 C36 1.411(12) . ?
C37 H37A 0.9600 . ?
C37 H37B 0.9600 . ?
C37 H37C 0.9600 . ?
C37 C36 1.505(17) . ?
C36 H36A 0.9700 . ?
C36 H36B 0.9700 . ?
C46 H46A 0.9600 . ?
C46 H46B 0.9600 . ?
C46 H46C 0.9600 . ?

loop_
_geom_torsion_atom_site_label_1
_geom_torsion_atom_site_label_2
_geom_torsion_atom_site_label_3
_geom_torsion_atom_site_label_4
_geom_torsion
_geom_torsion_site_symmetry_1
_geom_torsion_site_symmetry_2
_geom_torsion_site_symmetry_3
_geom_torsion_site_symmetry_4
_geom_torsion_publ_flag
P1 C48 C47 C56 -174.3(4) . . . . ?
P1 C48 C47 C25 5.4(8) . . . . ?
P1 C48 C49 C50 173.3(6) . . . . ?
P1 C57 C58 C59 -179.7(9) . . . . ?
P1 C57 C62 C61 179.7(10) . . . . ?
O2 C9 C8 C7 -4.5(8) . . . . ?
O2 C9 C8 C13 -180.0(6) . . . . ?
O2 C38 C39 C40 58.7(13) . . . . ?
O3 C16 C17 C18 179.5(5) . . . . ?
O3 C16 C17 C27 1.4(8) . . . . ?
O3 C16 C15 C70 173.8(5) . . . . ?
O3 C16 C15 C14 -16.7(8) . . . . ?
O3 C41 C42 C43 -174.2(11) . . . . ?
O4 C33 C32 C31 -177.1(5) . . . . ?
O4 C33 C32 C34 8.6(8) . . . . ?
O4 C33 C28 C29 177.3(5) . . . . ?
O4 C33 C28 C27 -3.4(7) . . . . ?
O4 C44 C45 C46 -73(2) . . . . ?
O6 P1 C48 C47 28.4(6) . . . . ?
O6 P1 C48 C49 -145.6(5) . . . . ?
O6 P1 C57 C58 -165.0(7) . . . . ?
O6 P1 C57 C62 10.5(8) . . . . ?
O6 P1 C63 C64 -133.5(5) . . . . ?
O6 P1 C63 C68 43.0(5) . . . . ?
C10 C9 C8 C7 172.5(5) . . . . ?
C10 C9 C8 C13 -3.0(9) . . . . ?
C10 C11 C12 C13 0.4(12) . . . . ?
O1 C6 C5 C4 -174.6(5) . . . . ?
O1 C6 C5 C7 14.9(6) . . . . ?
O1 C35 C36 C37 149.6(15) . . . . ?
C51 C56 C47 C48 2.6(8) . . . . ?
C51 C56 C47 C25 -177.2(5) . . . . ?
C51 C56 C55 C54 2.8(9) . . . . ?
C51 C50 C49 C48 -0.1(12) . . . . ?
C51 C52 C53 C54 2.8(12) . . . . ?
C9 O2 C38 C39 168.1(7) . . . . ?
C9 C10 C11 C12 -1.9(10) . . . . ?
C9 C10 C14 C15 126.5(6) . . . . ?
C9 C8 C13 C12 1.5(12) . . . . ?
C33 O4 C44 C45 168.4(10) . . . . ?
C33 C32 C31 C30 -1.4(10) . . . . ?
C33 C32 C34 C1 119.6(6) . . . . ?
C33 C28 C29 C30 0.7(9) . . . . ?
C33 C28 C27 C17 -123.5(5) . . . . ?
C16 O3 C41 C42 -91.3(11) . . . . ?
C16 C17 C18 C19 3.8(8) . . . . ?
C16 C17 C27 C28 70.0(7) . . . . ?
C16 C15 C14 C10 -56.5(7) . . . . ?
C17 C16 C15 C70 -10.8(8) . . . . ?
C17 C16 C15 C14 158.7(6) . . . . ?
C70 C26 C25 C47 3.3(10) . . . . ?
C70 C26 C25 C24 176.5(6) . . . . ?
C70 C19 C20 O5 -176.0(7) . . . . ?
C70 C19 C20 C21 6.4(7) . . . . ?
C70 C19 C18 C17 -4.7(9) . . . . ?
C70 C15 C14 C10 111.9(6) . . . . ?
C21 C26 C25 C47 -168.0(5) . . . . ?
C21 C26 C25 C24 5.2(8) . . . . ?
C21 C22 C23 C24 3.1(13) . . . . ?
C26 C70 C19 C20 -8.2(6) . . . . ?
C26 C70 C19 C18 176.9(5) . . . . ?
C26 C70 C15 C16 -169.4(5) . . . . ?
C26 C70 C15 C14 22.1(10) . . . . ?
C26 C21 C20 O5 -179.6(7) . . . . ?
C26 C21 C20 C19 -2.0(7) . . . . ?
C26 C21 C22 C23 1.7(11) . . . . ?
C26 C25 C47 C56 63.3(7) . . . . ?
C26 C25 C47 C48 -116.5(6) . . . . ?
C26 C25 C24 C23 -0.6(10) . . . . ?
C19 C70 C26 C21 6.9(6) . . . . ?
C19 C70 C26 C25 -165.1(6) . . . . ?
C19 C70 C15 C16 9.5(8) . . . . ?
C19 C70 C15 C14 -159.0(5) . . . . ?
C56 C51 C50 C49 2.3(11) . . . . ?
C56 C51 C52 C53 -0.8(11) . . . . ?
C56 C55 C54 C53 -1.0(12) . . . . ?
C15 C16 C17 C18 4.0(9) . . . . ?
C15 C16 C17 C27 -174.1(5) . . . . ?
C15 C70 C26 C21 -174.1(6) . . . . ?
C15 C70 C26 C25 13.9(11) . . . . ?
C15 C70 C19 C20 172.6(5) . . . . ?
C15 C70 C19 C18 -2.3(8) . . . . ?
C32 C33 C28 C29 -4.6(8) . . . . ?
C32 C33 C28 C27 174.7(5) . . . . ?
C32 C31 C30 C29 -2.3(11) . . . . ?
C32 C34 C1 C6 -63.9(6) . . . . ?
C32 C34 C1 C2 103.9(5) . . . . ?
C20 C21 C26 C70 -2.9(6) . . . . ?
C20 C21 C26 C25 170.7(5) . . . . ?
C20 C21 C22 C23 -174.3(7) . . . . ?
C20 C19 C18 C17 -178.7(6) . . . . ?
C11 C10 C9 O2 -179.8(5) . . . . ?
C11 C10 C9 C8 3.2(8) . . . . ?
C11 C10 C14 C15 -54.8(8) . . . . ?
C18 C17 C27 C28 -108.0(6) . . . . ?
C18 C19 C20 O5 -1.3(11) . . . . ?
C18 C19 C20 C21 -178.9(6) . . . . ?
C31 C32 C34 C1 -54.6(8) . . . . ?
C48 P1 C57 C58 -39.7(7) . . . . ?
C48 P1 C57 C62 135.8(7) . . . . ?
C48 P1 C63 C64 103.1(5) . . . . ?
C48 P1 C63 C68 -80.4(4) . . . . ?
C28 C33 C32 C31 4.9(8) . . . . ?
C28 C33 C32 C34 -169.4(5) . . . . ?
C28 C29 C30 C31 2.6(11) . . . . ?
C29 C28 C27 C17 55.8(7) . . . . ?
C14 C10 C9 O2 -1.1(8) . . . . ?
C14 C10 C9 C8 -178.1(5) . . . . ?
C14 C10 C11 C12 179.4(7) . . . . ?
C57 P1 C48 C47 -96.9(5) . . . . ?
C57 P1 C48 C49 89.1(6) . . . . ?
C57 P1 C63 C64 -9.5(5) . . . . ?
C57 P1 C63 C68 167.0(4) . . . . ?
C57 C58 C59 C60 -1.1(19) . . . . ?
C57 C62 C61 C60 1(2) . . . . ?
C58 C57 C62 C61 -4.5(16) . . . . ?
C58 C59 C60 C61 -3(2) . . . . ?
C34 C32 C31 C30 173.1(6) . . . . ?
C34 C1 C6 O1 -17.6(6) . . . . ?
C34 C1 C6 C5 167.8(5) . . . . ?
C34 C1 C2 C3 -167.7(5) . . . . ?
C50 C51 C56 C47 -3.5(9) . . . . ?
C50 C51 C56 C55 177.1(6) . . . . ?
C50 C51 C52 C53 -179.8(7) . . . . ?
C25 C24 C23 C22 -3.7(13) . . . . ?
C1 C6 C5 C4 0.0 . . . . ?
C1 C6 C5 C7 -170.5(5) . . . . ?
C6 O1 C35 C36 -177.4(15) . . . . ?
C6 C1 C2 C3 0.0 . . . . ?
C6 C5 C4 C3 0.0 . . . . ?
C6 C5 C7 C8 62.8(7) . . . . ?
C5 C4 C3 C2 0.0 . . . . ?
C5 C7 C8 C9 -119.6(6) . . . . ?
C5 C7 C8 C13 55.8(9) . . . . ?
C4 C5 C7 C8 -107.6(5) . . . . ?
C4 C3 C2 C1 0.0 . . . . ?
C2 C1 C6 O1 174.6(5) . . . . ?
C2 C1 C6 C5 0.0 . . . . ?
C7 C5 C4 C3 170.4(5) . . . . ?
C7 C8 C13 C12 -174.1(7) . . . . ?
C47 C56 C55 C54 -176.6(6) . . . . ?
C47 C48 C49 C50 -0.9(10) . . . . ?
C47 C25 C24 C23 173.1(7) . . . . ?
C55 C56 C47 C48 -178.0(6) . . . . ?
C55 C56 C47 C25 2.2(8) . . . . ?
C27 C17 C18 C19 -178.1(5) . . . . ?
C27 C28 C29 C30 -178.6(6) . . . . ?
C8 C13 C12 C11 -0.3(13) . . . . ?
C52 C51 C56 C47 177.5(5) . . . . ?
C52 C51 C56 C55 -1.9(9) . . . . ?
C52 C51 C50 C49 -178.7(7) . . . . ?
C52 C53 C54 C55 -1.8(13) . . . . ?
C49 C48 C47 C56 -0.4(8) . . . . ?
C49 C48 C47 C25 179.4(6) . . . . ?
C22 C21 C26 C70 -179.5(6) . . . . ?
C22 C21 C26 C25 -5.9(9) . . . . ?
C22 C21 C20 O5 -3.2(12) . . . . ?
C22 C21 C20 C19 174.4(7) . . . . ?
C24 C25 C47 C56 -109.9(6) . . . . ?
C24 C25 C47 C48 70.3(8) . . . . ?
C38 O2 C9 C10 97.2(6) . . . . ?
C38 O2 C9 C8 -85.8(7) . . . . ?
C41 O3 C16 C17 117.2(7) . . . . ?
C41 O3 C16 C15 -67.1(8) . . . . ?
C62 C57 C58 C59 4.6(14) . . . . ?
C62 C61 C60 C59 3(2) . . . . ?
C44 O4 C33 C32 79.7(9) . . . . ?
C44 O4 C33 C28 -102.1(8) . . . . ?
C64 C65 C66 C67 0.0 . . . . ?
C65 C64 C63 P1 176.3(5) . . . . ?
C65 C64 C63 C68 0.0 . . . . ?
C65 C66 C67 C68 0.0 . . . . ?
C66 C67 C68 C63 0.0 . . . . ?
C67 C68 C63 P1 -176.6(5) . . . . ?
C67 C68 C63 C64 0.0 . . . . ?
C63 P1 C48 C47 149.9(5) . . . . ?
C63 P1 C48 C49 -24.1(6) . . . . ?
C63 P1 C57 C58 72.8(7) . . . . ?
C63 P1 C57 C62 -111.7(7) . . . . ?
C63 C64 C65 C66 0.0 . . . . ?
C35 O1 C6 C1 -75.0(9) . . . . ?
C35 O1 C6 C5 99.6(8) . . . . ?
